data_7113478
loop_
_publ_author_name
'Zhang, Lin-Ping'
'Lu, Wen-Jie'
'Mak, Thomas C. W.'

_publ_section_title
;
 Controlled crystallization of mixed-ligand complexes of
 1,3-bis(4-pyridyl)propane-N,N'-dioxide with metal(ii) thiocyanates:
 isostructurality in coordination networks bearing different mono- and
 di-nuclear nodes
;
_journal_issue 22
_journal_name_full 'Chemical Communications'
_journal_page_first 2830
_journal_page_last 2831
_journal_paper_doi 10.1039/b307604k
_journal_year 2003
_chemical_formula_sum 'C14 H16 Mn0.5 N3 O3 S'
_chemical_formula_weight 333.83
_space_group_IT_number 14
_symmetry_cell_setting monoclinic
_symmetry_space_group_name_Hall '-P 2ybc'
_symmetry_space_group_name_H-M 'P 1 21/c 1'
_atom_sites_solution_hydrogens geom
_atom_sites_solution_primary direct
_atom_sites_solution_secondary difmap
_audit_creation_method SHELXL-97
_cell_angle_alpha 90.00
_cell_angle_beta 94.66(3)
_cell_angle_gamma 90.00
_cell_formula_units_Z 4
_cell_length_a 12.773(3)
_cell_length_b 14.033(3)
_cell_length_c 8.7340(17)
_cell_measurement_temperature 293(2)
_cell_volume 1560.3(6)
_computing_structure_refinement 'SHELXL-97 (Sheldrick, 1997)'
_computing_structure_solution 'SHELXS-97 (Sheldrick, 1990)'
_diffrn_ambient_temperature 293(2)
_diffrn_measured_fraction_theta_full 0.999
_diffrn_measured_fraction_theta_max 0.999
_diffrn_radiation_monochromator graphite
_diffrn_radiation_source 'fine-focus sealed tube'
_diffrn_radiation_type MoK\a
_diffrn_radiation_wavelength 0.71073
_diffrn_reflns_av_R_equivalents 0.0355
_diffrn_reflns_av_sigmaI/netI 0.0487
_diffrn_reflns_limit_h_max 15
_diffrn_reflns_limit_h_min -15
_diffrn_reflns_limit_k_max 0
_diffrn_reflns_limit_k_min -16
_diffrn_reflns_limit_l_max 10
_diffrn_reflns_limit_l_min 0
_diffrn_reflns_number 2958
_diffrn_reflns_theta_full 25.01
_diffrn_reflns_theta_max 25.01
_diffrn_reflns_theta_min 2.16
_exptl_absorpt_coefficient_mu 0.607
_exptl_absorpt_correction_T_max 1.0000
_exptl_absorpt_correction_T_min 0.8169
_exptl_absorpt_correction_type psi-scan
_exptl_crystal_colour yellow
_exptl_crystal_density_diffrn 1.421
_exptl_crystal_density_method 'not measured'
_exptl_crystal_description block
_exptl_crystal_F_000 694
_exptl_crystal_size_max 0.50
_exptl_crystal_size_mid 0.40
_exptl_crystal_size_min 0.30
_refine_diff_density_max 0.249
_refine_diff_density_min -0.186
_refine_diff_density_rms 0.046
_refine_ls_extinction_coef 0.0323(19)
_refine_ls_extinction_expression Fc^*^=kFc[1+0.001xFc^2^\l^3^/sin(2\q)]^-1/4^
_refine_ls_extinction_method SHELXL
_refine_ls_goodness_of_fit_ref 1.057
_refine_ls_hydrogen_treatment mixed
_refine_ls_matrix_type full
_refine_ls_number_parameters 197
_refine_ls_number_reflns 2760
_refine_ls_number_restraints 0
_refine_ls_restrained_S_all 1.057
_refine_ls_R_factor_all 0.0583
_refine_ls_R_factor_gt 0.0374
_refine_ls_shift/su_max 0.000
_refine_ls_shift/su_mean 0.000
_refine_ls_structure_factor_coef Fsqd
_refine_ls_weighting_details 'calc w=1/[\s^2^(Fo^2^)+(0.0397P)^2^+0.3244P] where P=(Fo^2^+2Fc^2^)/3'
_refine_ls_weighting_scheme calc
_refine_ls_wR_factor_gt 0.0968
_refine_ls_wR_factor_ref 0.1047
_reflns_number_gt 2138
_reflns_number_total 2760
_reflns_threshold_expression >2sigma(I)
_cod_data_source_file b307604k.txt
_cod_data_source_block compd7
_cod_depositor_comments
;
The following automatic conversions were performed:

'_symmetry_cell_setting' value 'Monoclinic' changed to 'monoclinic'
according to
/usr/data/users/saulius/automatic-downloads/retrospective/RSC/lib/dictionaries/cif_core.dic
dictionary named 'cif_core.dic' version 2.4.2 from
2011-04-26.

'_exptl_absorpt_correction_type' value 'PSI-SCAN'
changed to 'psi-scan' according to
/usr/data/users/saulius/automatic-downloads/retrospective/RSC/lib/dictionaries/cif_core.dic
dictionary named 'cif_core.dic' version 2.4.2 from 2011-04-26.

Automatic conversion script
Id: cif_fix_values 2281 2013-09-26 08:29:07Z andrius 
;
_cod_original_cell_volume 1560.4(5)
_cod_original_sg_symbol_H-M P2(1)/c
_cod_original_formula_sum 'C14 H16 Mn0.50 N3 O3 S'
_cod_database_code 7113478

loop_
_symmetry_equiv_pos_as_xyz
'x, y, z'
'-x, y+1/2, -z+1/2'
'-x, -y, -z'
'x, -y-1/2, z-1/2'

loop_
_atom_site_label
_atom_site_type_symbol
_atom_site_fract_x
_atom_site_fract_y
_atom_site_fract_z
_atom_site_U_iso_or_equiv
_atom_site_adp_type
_atom_site_occupancy
_atom_site_symmetry_multiplicity
_atom_site_calc_flag
_atom_site_refinement_flags
Mn1 Mn 0.5000 0.5000 0.0000 0.03765(19) Uani 1 2 d S
O1 O 0.52096(14) 0.51274(15) 0.2445(2) 0.0554(5) Uani 1 1 d .
O2 O -0.35630(13) 0.75394(14) 0.2299(2) 0.0502(5) Uani 1 1 d .
N1 N 0.44447(16) 0.54543(17) 0.3267(2) 0.0435(5) Uani 1 1 d .
N2 N -0.25504(16) 0.73663(15) 0.2692(2) 0.0417(5) Uani 1 1 d .
C1 C 0.3755(2) 0.4843(2) 0.3789(3) 0.0508(7) Uani 1 1 d .
H1A H 0.3794 0.4198 0.3560 0.061 Uiso 1 1 calc R
C2 C 0.2986(2) 0.5175(2) 0.4668(3) 0.0571(8) Uani 1 1 d .
H2A H 0.2504 0.4746 0.5018 0.069 Uiso 1 1 calc R
C3 C 0.2909(2) 0.6125(2) 0.5045(3) 0.0483(7) Uani 1 1 d .
C4 C 0.3628(2) 0.6717(2) 0.4464(4) 0.0568(8) Uani 1 1 d .
H4A H 0.3604 0.7366 0.4676 0.068 Uiso 1 1 calc R
C5 C 0.4384(2) 0.6377(2) 0.3576(4) 0.0577(8) Uani 1 1 d .
H5A H 0.4859 0.6798 0.3187 0.069 Uiso 1 1 calc R
C6 C 0.2093(2) 0.6478(3) 0.6067(3) 0.0710(10) Uani 1 1 d .
H6A H 0.2226 0.7146 0.6292 0.085 Uiso 1 1 calc R
H6B H 0.2175 0.6133 0.7032 0.085 Uiso 1 1 calc R
C7 C 0.0959(2) 0.6370(3) 0.5389(4) 0.0662(9) Uani 1 1 d .
H7A H 0.0814 0.5700 0.5198 0.079 Uiso 1 1 calc R
H7B H 0.0491 0.6590 0.6135 0.079 Uiso 1 1 calc R
C8 C 0.0731(2) 0.6913(2) 0.3921(4) 0.0576(8) Uani 1 1 d .
H8A H 0.1038 0.6576 0.3098 0.069 Uiso 1 1 calc R
H8B H 0.1065 0.7533 0.4024 0.069 Uiso 1 1 calc R
C9 C -0.0427(2) 0.7050(2) 0.3488(3) 0.0486(7) Uani 1 1 d .
C10 C -0.1071(2) 0.6351(2) 0.2803(3) 0.0542(7) Uani 1 1 d .
H10A H -0.0789 0.5759 0.2599 0.065 Uiso 1 1 calc R
C11 C -0.2121(2) 0.6516(2) 0.2420(3) 0.0503(7) Uani 1 1 d .
H11A H -0.2538 0.6033 0.1967 0.060 Uiso 1 1 calc R
C12 C -0.1946(2) 0.8055(2) 0.3356(4) 0.0560(8) Uani 1 1 d .
H12A H -0.2242 0.8643 0.3553 0.067 Uiso 1 1 calc R
C13 C -0.0899(2) 0.7907(2) 0.3749(4) 0.0580(8) Uani 1 1 d .
H13A H -0.0498 0.8400 0.4204 0.070 Uiso 1 1 calc R
S1 S 0.87461(5) 0.45240(6) -0.03529(11) 0.0603(3) Uani 1 1 d .
C14 C 0.74932(19) 0.44890(18) -0.0158(3) 0.0392(6) Uani 1 1 d .
N3 N 0.66043(17) 0.4487(2) 0.0000(3) 0.0566(6) Uani 1 1 d .
O1W O 0.43999(15) 0.34957(13) 0.0203(2) 0.0529(5) Uani 1 1 d .
H1WB H 0.4039 0.3183 -0.0617 0.079 Uiso 1 1 d R
H1WA H 0.4194 0.3178 0.0990 0.079 Uiso 1 1 d R

loop_
_atom_site_aniso_label
_atom_site_aniso_U_11
_atom_site_aniso_U_22
_atom_site_aniso_U_33
_atom_site_aniso_U_23
_atom_site_aniso_U_13
_atom_site_aniso_U_12
Mn1 0.0253(3) 0.0462(3) 0.0412(3) -0.0048(3) 0.0011(2) 0.0003(2)
O1 0.0404(11) 0.0820(15) 0.0431(10) -0.0114(10) -0.0002(8) 0.0136(10)
O2 0.0379(10) 0.0530(11) 0.0586(12) -0.0102(9) -0.0021(9) -0.0020(9)
N1 0.0364(11) 0.0576(14) 0.0359(11) -0.0044(10) -0.0018(9) 0.0040(10)
N2 0.0397(11) 0.0427(12) 0.0427(12) -0.0070(10) 0.0046(10) -0.0028(10)
C1 0.0576(18) 0.0467(16) 0.0472(16) 0.0026(13) -0.0017(13) 0.0016(13)
C2 0.0581(18) 0.066(2) 0.0479(16) 0.0074(14) 0.0103(14) -0.0096(15)
C3 0.0371(14) 0.073(2) 0.0346(14) -0.0032(13) -0.0026(11) 0.0030(13)
C4 0.0540(17) 0.0518(17) 0.0655(19) -0.0146(15) 0.0107(15) 0.0010(14)
C5 0.0532(17) 0.0540(18) 0.068(2) -0.0097(15) 0.0178(15) -0.0122(14)
C6 0.0536(18) 0.120(3) 0.0403(16) -0.0057(18) 0.0075(14) 0.0136(19)
C7 0.0458(16) 0.101(3) 0.0539(19) 0.0083(17) 0.0171(14) 0.0115(17)
C8 0.0466(16) 0.069(2) 0.0578(18) -0.0014(15) 0.0095(14) 0.0049(14)
C9 0.0441(15) 0.0600(18) 0.0424(15) -0.0019(13) 0.0072(12) -0.0006(13)
C10 0.0585(18) 0.0460(16) 0.0578(18) -0.0051(14) 0.0030(14) 0.0103(13)
C11 0.0564(17) 0.0423(15) 0.0510(16) -0.0075(13) -0.0027(13) -0.0050(13)
C12 0.0456(15) 0.0463(16) 0.076(2) -0.0225(15) 0.0030(14) -0.0036(13)
C13 0.0425(15) 0.0597(19) 0.071(2) -0.0218(16) -0.0002(14) -0.0074(14)
S1 0.0310(4) 0.0608(5) 0.0897(6) -0.0014(4) 0.0096(4) 0.0040(3)
C14 0.0361(14) 0.0390(14) 0.0415(14) -0.0015(11) -0.0033(11) 0.0067(11)
N3 0.0313(12) 0.0754(18) 0.0631(16) 0.0010(13) 0.0039(11) 0.0085(11)
O1W 0.0598(12) 0.0482(11) 0.0502(11) -0.0005(9) 0.0015(9) -0.0139(9)

loop_
_atom_type_symbol
_atom_type_description
_atom_type_scat_dispersion_real
_atom_type_scat_dispersion_imag
_atom_type_scat_source
C C 0.0033 0.0016 'International Tables Vol C Tables 4.2.6.8 and 6.1.1.4'
H H 0.0000 0.0000 'International Tables Vol C Tables 4.2.6.8 and 6.1.1.4'
N N 0.0061 0.0033 'International Tables Vol C Tables 4.2.6.8 and 6.1.1.4'
O O 0.0106 0.0060 'International Tables Vol C Tables 4.2.6.8 and 6.1.1.4'
S S 0.1246 0.1234 'International Tables Vol C Tables 4.2.6.8 and 6.1.1.4'
Mn Mn 0.3368 0.7283 'International Tables Vol C Tables 4.2.6.8 and 6.1.1.4'

loop_
_geom_angle_atom_site_label_1
_geom_angle_atom_site_label_2
_geom_angle_atom_site_label_3
_geom_angle
_geom_angle_site_symmetry_1
_geom_angle_site_symmetry_3
O1 Mn1 O1 180.0 3_665 .
O1 Mn1 N3 90.80(9) 3_665 .
O1 Mn1 N3 89.20(9) . .
O1 Mn1 N3 89.20(9) 3_665 3_665
O1 Mn1 N3 90.80(9) . 3_665
N3 Mn1 N3 180.00(14) . 3_665
O1 Mn1 O1W 90.88(8) 3_665 3_665
O1 Mn1 O1W 89.12(8) . 3_665
N3 Mn1 O1W 89.07(9) . 3_665
N3 Mn1 O1W 90.93(9) 3_665 3_665
O1 Mn1 O1W 89.12(8) 3_665 .
O1 Mn1 O1W 90.88(8) . .
N3 Mn1 O1W 90.93(9) . .
N3 Mn1 O1W 89.07(9) 3_665 .
O1W Mn1 O1W 180.0 3_665 .
N1 O1 Mn1 121.74(14) . .
C5 N1 C1 120.4(2) . .
C5 N1 O1 120.0(2) . .
C1 N1 O1 119.6(2) . .
O2 N2 C12 119.6(2) . .
O2 N2 C11 121.2(2) . .
C12 N2 C11 119.2(2) . .
N1 C1 C2 119.6(3) . .
C1 C2 C3 121.9(3) . .
C4 C3 C2 115.9(3) . .
C4 C3 C6 122.5(3) . .
C2 C3 C6 121.6(3) . .
C3 C4 C5 121.6(3) . .
N1 C5 C4 120.6(3) . .
C3 C6 C7 114.6(3) . .
C8 C7 C6 113.1(3) . .
C7 C8 C9 113.4(2) . .
C13 C9 C10 116.0(3) . .
C13 C9 C8 120.3(3) . .
C10 C9 C8 123.7(3) . .
C11 C10 C9 121.4(3) . .
N2 C11 C10 120.7(3) . .
N2 C12 C13 121.1(3) . .
C12 C13 C9 121.6(3) . .
N3 C14 S1 178.2(3) . .
C14 N3 Mn1 159.4(2) . .

loop_
_geom_bond_atom_site_label_1
_geom_bond_atom_site_label_2
_geom_bond_distance
_geom_bond_site_symmetry_2
Mn1 O1 2.1382(19) 3_665
Mn1 O1 2.1382(19) .
Mn1 N3 2.172(2) .
Mn1 N3 2.172(2) 3_665
Mn1 O1W 2.2578(19) 3_665
Mn1 O1W 2.2578(19) .
O1 N1 1.339(3) .
O2 N2 1.333(3) .
N1 C5 1.327(4) .
N1 C1 1.336(4) .
N2 C12 1.340(3) .
N2 C11 1.343(3) .
C1 C2 1.376(4) .
C2 C3 1.378(4) .
C3 C4 1.367(4) .
C3 C6 1.510(4) .
C4 C5 1.373(4) .
C6 C7 1.528(4) .
C7 C8 1.500(4) .
C8 C9 1.509(4) .
C9 C13 1.373(4) .
C9 C10 1.384(4) .
C10 C11 1.374(4) .
C12 C13 1.368(4) .
S1 C14 1.624(3) .
C14 N3 1.155(3) .

loop_
_geom_hbond_atom_site_label_D
_geom_hbond_atom_site_label_H
_geom_hbond_atom_site_label_A
_geom_hbond_distance_DH
_geom_hbond_distance_HA
_geom_hbond_distance_DA
_geom_hbond_angle_DHA
_geom_hbond_site_symmetry_A
O1W H1WB O2 0.93 1.85 2.766(3) 169.2 3_565
O1W H1WA O2 0.88 1.97 2.843(3) 173.0 2_545

loop_
_geom_torsion_atom_site_label_1
_geom_torsion_atom_site_label_2
_geom_torsion_atom_site_label_3
_geom_torsion_atom_site_label_4
_geom_torsion
_geom_torsion_site_symmetry_1
O1 Mn1 O1 N1 -91(100) 3_665
N3 Mn1 O1 N1 178.9(2) .
N3 Mn1 O1 N1 -1.1(2) 3_665
O1W Mn1 O1 N1 89.8(2) 3_665
O1W Mn1 O1 N1 -90.2(2) .
Mn1 O1 N1 C5 -91.3(3) .
Mn1 O1 N1 C1 89.6(3) .
C5 N1 C1 C2 -0.8(4) .
O1 N1 C1 C2 178.3(2) .
N1 C1 C2 C3 -0.7(5) .
C1 C2 C3 C4 1.4(4) .
C1 C2 C3 C6 -177.3(3) .
C2 C3 C4 C5 -0.7(4) .
C6 C3 C4 C5 177.9(3) .
C1 N1 C5 C4 1.5(4) .
O1 N1 C5 C4 -177.6(3) .
C3 C4 C5 N1 -0.7(5) .
C4 C3 C6 C7 116.1(4) .
C2 C3 C6 C7 -65.3(4) .
C3 C6 C7 C8 -60.9(4) .
C6 C7 C8 C9 -163.2(3) .
C7 C8 C9 C13 101.7(4) .
C7 C8 C9 C10 -79.1(4) .
C13 C9 C10 C11 -0.2(4) .
C8 C9 C10 C11 -179.5(3) .
O2 N2 C11 C10 178.7(3) .
C12 N2 C11 C10 -0.5(4) .
C9 C10 C11 N2 0.4(5) .
O2 N2 C12 C13 -178.8(3) .
C11 N2 C12 C13 0.5(5) .
N2 C12 C13 C9 -0.3(5) .
C10 C9 C13 C12 0.2(5) .
C8 C9 C13 C12 179.4(3) .
S1 C14 N3 Mn1 46(9) .
O1 Mn1 N3 C14 75.6(7) 3_665
O1 Mn1 N3 C14 -104.4(7) .
N3 Mn1 N3 C14 156(10) 3_665
O1W Mn1 N3 C14 -15.3(7) 3_665
O1W Mn1 N3 C14 164.7(7) .
